data_4088060
loop_
_publ_author_name
'\'Alvarez-Rodr\'iguez, Luc\'ia'
'Cabeza, Javier A.'
'Garc\'ia-\'Alvarez, Pablo'
'Polo, Diego'

_publ_section_title
;
 Amidinatogermylene Complexes of Copper, Silver, and Gold
;
_journal_issue 22
_journal_name_full Organometallics
_journal_page_first 5479
_journal_paper_doi 10.1021/acs.organomet.5b00828
_journal_volume 34
_journal_year 2015
_chemical_formula_moiety 'C38 H64 Ag Ge2 N4, B F4'
_chemical_formula_sum 'C38 H64 Ag B F4 Ge2 N4'
_chemical_formula_weight 916.79
_space_group_crystal_system monoclinic
_space_group_IT_number 15
_space_group_name_Hall '-C 2yc'
_space_group_name_H-M_alt 'C 1 2/c 1'
_atom_sites_solution_hydrogens geom
_audit_creation_method SHELXL-2014
_cell_angle_alpha 90
_cell_angle_beta 92.836(2)
_cell_angle_gamma 90
_cell_formula_units_Z 4
_cell_length_a 16.4093(3)
_cell_length_b 10.3287(2)
_cell_length_c 25.7585(4)
_cell_measurement_reflns_used 5861
_cell_measurement_temperature 123(2)
_cell_measurement_theta_max 69.4970
_cell_measurement_theta_min 3.4230
_cell_volume 4360.38(13)
_computing_cell_refinement
;
CrysAlisPro, Agilent Technologies,
Version 1.171.37.31d (release 11-02-2014 CrysAlis171 .NET)
(compiled Feb 11 2014,18:09:27)
;
_computing_data_collection
;
CrysAlisPro, Agilent Technologies,
Version 1.171.37.31d (release 11-02-2014 CrysAlis171 .NET)
(compiled Feb 11 2014,18:09:27)
;
_computing_data_reduction
;
CrysAlisPro, Agilent Technologies,
Version 1.171.37.31d (release 11-02-2014 CrysAlis171 .NET)
(compiled Feb 11 2014,18:09:27)
;
_computing_molecular_graphics 'X-SEED (Barbour, 1999)'
_computing_publication_material 'SHELXL-2014 (Sheldrick, 2014)'
_computing_structure_refinement 'SHELXL-2014 (Sheldrick, 2014)'
_computing_structure_solution 'SIR-97 (Giacovazzo, 1999)'
_diffrn_ambient_temperature 123(2)
_diffrn_measured_fraction_theta_full 0.995
_diffrn_measured_fraction_theta_max 0.981
_diffrn_measurement_device_type 'Xcalibur, Onyx, Nova'
_diffrn_radiation_type CuK\a
_diffrn_radiation_wavelength 1.5418
_diffrn_reflns_av_R_equivalents 0.0286
_diffrn_reflns_av_unetI/netI 0.0314
_diffrn_reflns_Laue_measured_fraction_full 0.995
_diffrn_reflns_Laue_measured_fraction_max 0.981
_diffrn_reflns_limit_h_max 19
_diffrn_reflns_limit_h_min -17
_diffrn_reflns_limit_k_max 12
_diffrn_reflns_limit_k_min -10
_diffrn_reflns_limit_l_max 28
_diffrn_reflns_limit_l_min -31
_diffrn_reflns_number 9277
_diffrn_reflns_point_group_measured_fraction_full 0.995
_diffrn_reflns_point_group_measured_fraction_max 0.981
_diffrn_reflns_theta_full 67.680
_diffrn_reflns_theta_max 69.574
_diffrn_reflns_theta_min 3.436
_diffrn_source 'sealed X-ray tube'
_exptl_absorpt_coefficient_mu 5.574
_exptl_absorpt_correction_T_max 0.496
_exptl_absorpt_correction_T_min 0.291
_exptl_absorpt_correction_type gaussian
_exptl_absorpt_process_details
;
CrysAlisPro, Agilent Technologies,
Version 1.171.37.31d (release 11-02-2014 CrysAlis171 .NET)
(compiled Feb 11 2014,18:09:27)
Numerical absorption correction based on gaussian integration over
			a multifaceted crystal model
Empirical absorption correction using spherical harmonics,
 implemented in SCALE3 ABSPACK scaling algorithm.
;
_exptl_crystal_colour colourless
_exptl_crystal_density_diffrn 1.397
_exptl_crystal_description block
_exptl_crystal_F_000 1888
_exptl_crystal_size_max 0.3185
_exptl_crystal_size_mid 0.2573
_exptl_crystal_size_min 0.1639
_refine_diff_density_max 0.876
_refine_diff_density_min -0.663
_refine_diff_density_rms 0.081
_refine_ls_extinction_method none
_refine_ls_goodness_of_fit_ref 1.030
_refine_ls_hydrogen_treatment constr
_refine_ls_matrix_type full
_refine_ls_number_parameters 236
_refine_ls_number_reflns 4025
_refine_ls_number_restraints 0
_refine_ls_restrained_S_all 1.030
_refine_ls_R_factor_all 0.0363
_refine_ls_R_factor_gt 0.0338
_refine_ls_shift/su_max 0.000
_refine_ls_shift/su_mean 0.000
_refine_ls_structure_factor_coef Fsqd
_refine_ls_weighting_details 'w=1/[\s^2^(Fo^2^)+(0.0493P)^2^+7.3408P] where P=(Fo^2^+2Fc^2^)/3'
_refine_ls_weighting_scheme calc
_refine_ls_wR_factor_gt 0.0884
_refine_ls_wR_factor_ref 0.0909
_reflns_Friedel_coverage 0.000
_reflns_number_gt 3770
_reflns_number_total 4025
_reflns_threshold_expression 'I > 2\s(I)'
_cod_data_source_file om5b00828_si_002.cif
_cod_data_source_block xn14_089_lu216
_cod_original_sg_symbol_H-M 'C 2/c'
_cod_database_code 4088060
_shelx_space_group_comment
;
The symmetry employed for this shelxl refinement is uniquely defined
by the following loop, which should always be used as a source of
symmetry information in preference to the above space-group names.
They are only intended as comments.
;
_shelxl_version_number 2014-3

loop_
_space_group_symop_operation_xyz
'x, y, z'
'-x, y, -z+1/2'
'x+1/2, y+1/2, z'
'-x+1/2, y+1/2, -z+1/2'
'-x, -y, -z'
'x, -y, z-1/2'
'-x+1/2, -y+1/2, -z'
'x+1/2, -y+1/2, z-1/2'

loop_
_atom_site_label
_atom_site_type_symbol
_atom_site_fract_x
_atom_site_fract_y
_atom_site_fract_z
_atom_site_U_iso_or_equiv
_atom_site_adp_type
_atom_site_occupancy
_atom_site_site_symmetry_order
_atom_site_calc_flag
_atom_site_refinement_flags_posn
_atom_site_refinement_flags_adp
_atom_site_refinement_flags_occupancy
C1 C 0.40314(19) 0.3059(4) 0.11392(15) 0.0453(8) Uani 1 1 d . . .
H1A H 0.3948 0.2121 0.1157 0.068 Uiso 1 1 calc R U .
H1B H 0.3560 0.3462 0.0955 0.068 Uiso 1 1 calc R U .
H1C H 0.4093 0.3412 0.1492 0.068 Uiso 1 1 calc R U .
C2 C 0.4926(2) 0.4809(3) 0.08480(14) 0.0433(7) Uani 1 1 d . . .
H2A H 0.5032 0.5111 0.1206 0.065 Uiso 1 1 calc R U .
H2B H 0.4434 0.5230 0.0698 0.065 Uiso 1 1 calc R U .
H2C H 0.5392 0.5025 0.0641 0.065 Uiso 1 1 calc R U .
C3 C 0.4717(2) 0.2839(4) 0.02941(13) 0.0502(9) Uani 1 1 d . . .
H3A H 0.5213 0.3042 0.0113 0.075 Uiso 1 1 calc R U .
H3B H 0.4247 0.3250 0.0112 0.075 Uiso 1 1 calc R U .
H3C H 0.4638 0.1899 0.0299 0.075 Uiso 1 1 calc R U .
C4 C 0.48022(19) 0.3344(3) 0.08482(11) 0.0339(6) Uani 1 1 d . . .
C5 C 0.62611(16) 0.2843(3) 0.11923(10) 0.0270(5) Uani 1 1 d . . .
C6 C 0.67008(17) 0.3924(3) 0.09453(11) 0.0302(6) Uani 1 1 d . . .
C7 C 0.68446(19) 0.5082(3) 0.12065(13) 0.0393(7) Uani 1 1 d . . .
H7 H 0.6669 0.5190 0.1550 0.047 Uiso 1 1 calc R U .
C8 C 0.7244(2) 0.6079(3) 0.09662(17) 0.0509(9) Uani 1 1 d . . .
H8 H 0.7343 0.6872 0.1145 0.061 Uiso 1 1 calc R U .
C9 C 0.7499(2) 0.5924(4) 0.04655(16) 0.0548(10) Uani 1 1 d . . .
H9 H 0.7775 0.6609 0.0302 0.066 Uiso 1 1 calc R U .
C10 C 0.7353(2) 0.4780(4) 0.02052(14) 0.0513(9) Uani 1 1 d . . .
H10 H 0.7528 0.4678 -0.0138 0.062 Uiso 1 1 calc R U .
C11 C 0.6952(2) 0.3776(3) 0.04406(12) 0.0387(7) Uani 1 1 d . . .
H11 H 0.6848 0.2989 0.0258 0.046 Uiso 1 1 calc R U .
C12 C 0.74367(18) 0.1798(3) 0.17346(11) 0.0340(6) Uani 1 1 d . . .
C13 C 0.7639(3) 0.2894(4) 0.21104(16) 0.0617(11) Uani 1 1 d . . .
H13A H 0.7665 0.3711 0.1918 0.093 Uiso 1 1 calc R U .
H13B H 0.8168 0.2727 0.2292 0.093 Uiso 1 1 calc R U .
H13C H 0.7216 0.2954 0.2364 0.093 Uiso 1 1 calc R U .
C14 C 0.8062(2) 0.1742(4) 0.13164(15) 0.0491(8) Uani 1 1 d . . .
H14A H 0.7913 0.1051 0.1069 0.074 Uiso 1 1 calc R U .
H14B H 0.8603 0.1566 0.1479 0.074 Uiso 1 1 calc R U .
H14C H 0.8070 0.2573 0.1133 0.074 Uiso 1 1 calc R U .
C15 C 0.7457(2) 0.0519(4) 0.20223(16) 0.0542(9) Uani 1 1 d . . .
H15A H 0.7055 0.0533 0.2291 0.081 Uiso 1 1 calc R U .
H15B H 0.8003 0.0383 0.2185 0.081 Uiso 1 1 calc R U .
H15C H 0.7328 -0.0185 0.1777 0.081 Uiso 1 1 calc R U .
C16 C 0.5452(2) -0.0461(3) 0.12234(12) 0.0377(7) Uani 1 1 d . . .
C17 C 0.6034(2) -0.0475(3) 0.07814(12) 0.0455(8) Uani 1 1 d . . .
H17A H 0.5952 -0.1269 0.0578 0.068 Uiso 1 1 calc R U .
H17B H 0.6598 -0.0443 0.0925 0.068 Uiso 1 1 calc R U .
H17C H 0.5928 0.0279 0.0557 0.068 Uiso 1 1 calc R U .
C18 C 0.5642(3) -0.1579(3) 0.16002(16) 0.0534(9) Uani 1 1 d . . .
H18A H 0.5549 -0.2405 0.1420 0.080 Uiso 1 1 calc R U .
H18B H 0.5287 -0.1522 0.1894 0.080 Uiso 1 1 calc R U .
H18C H 0.6214 -0.1526 0.1728 0.080 Uiso 1 1 calc R U .
C19 C 0.4571(2) -0.0594(4) 0.10100(16) 0.0542(9) Uani 1 1 d . . .
H19A H 0.4453 0.0083 0.0750 0.081 Uiso 1 1 calc R U .
H19B H 0.4201 -0.0503 0.1295 0.081 Uiso 1 1 calc R U .
H19C H 0.4495 -0.1446 0.0848 0.081 Uiso 1 1 calc R U .
Ag1 Ag 0.5000 0.15223(3) 0.2500 0.03392(11) Uani 1 2 d S T P
B1 B 1.0000 0.0046(6) 0.2500 0.0451(12) Uani 1 2 d S T P
Ge1 Ge 0.55326(2) 0.11856(3) 0.16367(2) 0.02801(11) Uani 1 1 d . . .
N1 N 0.54648(14) 0.2620(2) 0.11323(8) 0.0284(5) Uani 1 1 d . . .
N2 N 0.65986(14) 0.1935(2) 0.15011(8) 0.0288(5) Uani 1 1 d . . .
F1 F 1.0330(3) 0.0793(4) 0.28761(15) 0.1268(15) Uani 1 1 d . . .
F2 F 1.0599(2) -0.0743(5) 0.2348(2) 0.157(2) Uani 1 1 d . . .

loop_
_atom_site_aniso_label
_atom_site_aniso_U_11
_atom_site_aniso_U_22
_atom_site_aniso_U_33
_atom_site_aniso_U_23
_atom_site_aniso_U_13
_atom_site_aniso_U_12
C1 0.0279(16) 0.0473(19) 0.061(2) 0.0054(16) 0.0058(14) -0.0022(14)
C2 0.0338(16) 0.0377(17) 0.0585(19) 0.0095(15) 0.0029(14) 0.0023(13)
C3 0.052(2) 0.061(2) 0.0359(16) 0.0019(16) -0.0094(14) 0.0019(18)
C4 0.0299(15) 0.0360(15) 0.0358(15) 0.0047(12) 0.0002(11) -0.0002(12)
C5 0.0287(14) 0.0275(13) 0.0255(12) -0.0028(10) 0.0076(10) -0.0014(11)
C6 0.0264(14) 0.0285(14) 0.0362(14) 0.0048(11) 0.0064(11) -0.0008(11)
C7 0.0313(16) 0.0338(16) 0.0532(18) 0.0004(14) 0.0052(13) -0.0022(12)
C8 0.0365(18) 0.0323(17) 0.084(3) 0.0078(17) 0.0001(17) -0.0064(14)
C9 0.0368(18) 0.052(2) 0.075(2) 0.032(2) 0.0021(16) -0.0098(16)
C10 0.0385(18) 0.066(2) 0.0502(19) 0.0234(18) 0.0107(14) -0.0030(17)
C11 0.0353(16) 0.0444(18) 0.0374(15) 0.0081(13) 0.0103(12) -0.0001(13)
C12 0.0289(15) 0.0369(15) 0.0360(14) 0.0016(12) -0.0016(11) 0.0013(12)
C13 0.060(2) 0.062(2) 0.061(2) -0.023(2) -0.0241(19) 0.011(2)
C14 0.0305(17) 0.063(2) 0.054(2) 0.0076(17) 0.0049(14) 0.0034(15)
C15 0.0408(19) 0.053(2) 0.068(2) 0.0254(18) -0.0049(16) 0.0043(16)
C16 0.0438(17) 0.0298(15) 0.0404(15) -0.0051(12) 0.0114(13) -0.0080(13)
C17 0.056(2) 0.0430(18) 0.0384(16) -0.0139(14) 0.0132(14) -0.0064(16)
C18 0.075(3) 0.0290(17) 0.057(2) 0.0024(14) 0.0132(19) -0.0054(16)
C19 0.050(2) 0.045(2) 0.068(2) -0.0123(18) 0.0073(17) -0.0160(17)
Ag1 0.03819(18) 0.03871(18) 0.02592(16) 0.000 0.01238(11) 0.000
B1 0.050(3) 0.045(3) 0.040(3) 0.000 -0.003(2) 0.000
Ge1 0.03223(19) 0.02793(18) 0.02469(17) -0.00003(11) 0.00973(12) -0.00378(12)
N1 0.0285(12) 0.0311(12) 0.0262(10) 0.0001(9) 0.0049(8) -0.0026(9)
N2 0.0283(12) 0.0294(12) 0.0290(11) 0.0035(9) 0.0049(9) -0.0013(10)
F1 0.136(3) 0.138(3) 0.103(2) -0.064(2) -0.037(2) 0.023(3)
F2 0.079(2) 0.126(3) 0.268(6) -0.098(4) 0.021(3) 0.015(2)

loop_
_atom_type_symbol
_atom_type_description
_atom_type_scat_dispersion_real
_atom_type_scat_dispersion_imag
_atom_type_scat_source
C C 0.0181 0.0091 'International Tables Vol C Tables 4.2.6.8 and 6.1.1.4'
H H 0.0000 0.0000 'International Tables Vol C Tables 4.2.6.8 and 6.1.1.4'
Ag Ag 0.1306 4.2820 'International Tables Vol C Tables 4.2.6.8 and 6.1.1.4'
B B 0.0090 0.0039 'International Tables Vol C Tables 4.2.6.8 and 6.1.1.4'
Ge Ge -1.0885 0.8855 'International Tables Vol C Tables 4.2.6.8 and 6.1.1.4'
N N 0.0311 0.0180 'International Tables Vol C Tables 4.2.6.8 and 6.1.1.4'
F F 0.0727 0.0534 'International Tables Vol C Tables 4.2.6.8 and 6.1.1.4'

loop_
_geom_angle_atom_site_label_1
_geom_angle_atom_site_label_2
_geom_angle_atom_site_label_3
_geom_angle
_geom_angle_site_symmetry_1
_geom_angle_site_symmetry_3
N1 C4 C3 108.7(3) . .
N1 C4 C2 113.9(3) . .
C3 C4 C2 110.2(3) . .
N1 C4 C1 105.3(2) . .
C3 C4 C1 110.8(3) . .
C2 C4 C1 107.7(3) . .
N1 C5 N2 108.9(2) . .
N1 C5 C6 125.1(2) . .
N2 C5 C6 125.9(2) . .
N1 C5 Ge1 54.80(14) . .
N2 C5 Ge1 54.38(14) . .
C6 C5 Ge1 176.4(2) . .
C7 C6 C11 119.8(3) . .
C7 C6 C5 120.9(3) . .
C11 C6 C5 119.3(3) . .
C8 C7 C6 119.9(3) . .
C7 C8 C9 120.1(4) . .
C10 C9 C8 120.1(3) . .
C9 C10 C11 120.4(3) . .
C10 C11 C6 119.8(3) . .
N2 C12 C15 106.3(3) . .
N2 C12 C13 111.0(3) . .
C15 C12 C13 109.9(3) . .
N2 C12 C14 111.1(2) . .
C15 C12 C14 108.2(3) . .
C13 C12 C14 110.2(3) . .
C17 C16 C19 110.4(3) . .
C17 C16 C18 110.5(3) . .
C19 C16 C18 108.7(3) . .
C17 C16 Ge1 112.1(2) . .
C19 C16 Ge1 107.7(2) . .
C18 C16 Ge1 107.3(2) . .
Ge1 Ag1 Ge1 163.70(2) 2_655 .
F1 B1 F1 109.3(6) 2_755 .
F1 B1 F2 106.5(3) 2_755 2_755
F1 B1 F2 114.5(4) . 2_755
F1 B1 F2 114.5(4) 2_755 .
F1 B1 F2 106.5(3) . .
F2 B1 F2 105.7(6) 2_755 .
N2 Ge1 N1 66.87(10) . .
N2 Ge1 C16 106.05(11) . .
N1 Ge1 C16 106.70(11) . .
N2 Ge1 C5 33.55(9) . .
N1 Ge1 C5 33.43(9) . .
C16 Ge1 C5 111.81(11) . .
N2 Ge1 Ag1 117.81(7) . .
N1 Ge1 Ag1 118.68(7) . .
C16 Ge1 Ag1 125.69(9) . .
C5 Ge1 Ag1 122.48(6) . .
C5 N1 C4 131.5(2) . .
C5 N1 Ge1 91.77(17) . .
C4 N1 Ge1 136.14(19) . .
C5 N2 C12 131.3(2) . .
C5 N2 Ge1 92.08(17) . .
C12 N2 Ge1 135.16(18) . .

loop_
_geom_bond_atom_site_label_1
_geom_bond_atom_site_label_2
_geom_bond_distance
_geom_bond_site_symmetry_2
C1 C4 1.531(4) .
C2 C4 1.526(4) .
C3 C4 1.520(4) .
C4 N1 1.483(4) .
C5 N1 1.328(4) .
C5 N2 1.333(4) .
C5 C6 1.488(4) .
C5 Ge1 2.410(3) .
C6 C7 1.387(4) .
C6 C11 1.391(4) .
C7 C8 1.384(5) .
C8 C9 1.385(6) .
C9 C10 1.373(6) .
C10 C11 1.384(5) .
C12 N2 1.480(4) .
C12 C15 1.514(5) .
C12 C13 1.515(5) .
C12 C14 1.525(5) .
C16 C17 1.523(4) .
C16 C19 1.526(5) .
C16 C18 1.531(5) .
C16 Ge1 2.007(3) .
Ag1 Ge1 2.4539(3) 2_655
Ag1 Ge1 2.4539(3) .
B1 F1 1.332(5) 2_755
B1 F1 1.332(5) .
B1 F2 1.349(5) 2_755
B1 F2 1.349(5) .
Ge1 N2 1.960(2) .
Ge1 N1 1.970(2) .
